data_4080969
loop_
_publ_author_name
'Song, Li-Cheng'
'Gai, Bin'
'Feng, Zhan-Heng'
'Du, Zong-Qiang'
'Xie, Zhao-Jun'
'Sun, Xiao-Jing'
'Song, Hai-Bin'

_publ_section_title
;
 Synthesis, Structures, and Some Properties of Diiron Oxadiselenolate
 (ODSe) and Thiodiselenolate (TDSe) Complexes as Models for the Active
 Site of [FeFe]-Hydrogenases
;
_journal_issue 13
_journal_name_full Organometallics
_journal_page_first 3673
_journal_paper_doi 10.1021/om400309j
_journal_volume 32
_journal_year 2013
_chemical_formula_sum 'C25 H19 Fe2 O6 P Se2'
_chemical_formula_weight 715.99
_chemical_name_systematic
; 
 ? 
;
_space_group_IT_number 14
_symmetry_cell_setting monoclinic
_symmetry_space_group_name_Hall '-P 2yn'
_symmetry_space_group_name_H-M 'P 1 21/n 1'
_atom_sites_solution_hydrogens geom
_atom_sites_solution_primary direct
_atom_sites_solution_secondary difmap
_audit_creation_method SHELXL-97
_cell_angle_alpha 90.00
_cell_angle_beta 116.91(3)
_cell_angle_gamma 90.00
_cell_formula_units_Z 4
_cell_length_a 11.239(2)
_cell_length_b 21.512(4)
_cell_length_c 12.057(2)
_cell_measurement_reflns_used 5901
_cell_measurement_temperature 113(2)
_cell_measurement_theta_max 27.491
_cell_measurement_theta_min 1.893
_cell_volume 2599.4(11)
_computing_cell_refinement crystalclear
_computing_data_collection crystalclear
_computing_data_reduction crystalclear
_computing_molecular_graphics 'Bruker SHELXTL'
_computing_publication_material 'Bruker SHELXTL'
_computing_structure_refinement 'SHELXL-97 (Sheldrick, 1997)'
_computing_structure_solution 'SHELXS-97 (Sheldrick, 1990)'
_diffrn_ambient_temperature 113(2)
_diffrn_measured_fraction_theta_full 1.000
_diffrn_measured_fraction_theta_max 1.000
_diffrn_measurement_device_type 'rigaku saturn'
_diffrn_measurement_method '\w scans'
_diffrn_radiation_monochromator confocal
_diffrn_radiation_source 'rotating anode'
_diffrn_radiation_type MoK\a
_diffrn_radiation_wavelength 0.71073
_diffrn_reflns_av_R_equivalents 0.0716
_diffrn_reflns_av_sigmaI/netI 0.0606
_diffrn_reflns_limit_h_max 13
_diffrn_reflns_limit_h_min -13
_diffrn_reflns_limit_k_max 25
_diffrn_reflns_limit_k_min -25
_diffrn_reflns_limit_l_max 14
_diffrn_reflns_limit_l_min -13
_diffrn_reflns_number 19015
_diffrn_reflns_theta_full 25.02
_diffrn_reflns_theta_max 25.02
_diffrn_reflns_theta_min 1.89
_diffrn_standards_decay_% 0
_diffrn_standards_interval_count 0
_diffrn_standards_interval_time 0
_diffrn_standards_number 0
_exptl_absorpt_coefficient_mu 4.017
_exptl_absorpt_correction_T_max 0.6443
_exptl_absorpt_correction_T_min 0.5005
_exptl_absorpt_correction_type multi-scan
_exptl_absorpt_process_details crystalclear
_exptl_crystal_density_diffrn 1.830
_exptl_crystal_density_method 'not measured'
_exptl_crystal_F_000 1408
_exptl_crystal_size_max 0.20
_exptl_crystal_size_mid 0.18
_exptl_crystal_size_min 0.12
_refine_diff_density_max 0.863
_refine_diff_density_min -0.639
_refine_diff_density_rms 0.119
_refine_ls_extinction_method none
_refine_ls_goodness_of_fit_ref 1.041
_refine_ls_hydrogen_treatment constr
_refine_ls_matrix_type full
_refine_ls_number_parameters 325
_refine_ls_number_reflns 4594
_refine_ls_number_restraints 0
_refine_ls_restrained_S_all 1.041
_refine_ls_R_factor_all 0.0577
_refine_ls_R_factor_gt 0.0429
_refine_ls_shift/su_max 0.001
_refine_ls_shift/su_mean 0.000
_refine_ls_structure_factor_coef Fsqd
_refine_ls_weighting_details 'calc w=1/[\s^2^(Fo^2^)+(0.0530P)^2^+0.0000P] where P=(Fo^2^+2Fc^2^)/3'
_refine_ls_weighting_scheme calc
_refine_ls_wR_factor_gt 0.0981
_refine_ls_wR_factor_ref 0.1058
_reflns_number_gt 3683
_reflns_number_total 4594
_reflns_threshold_expression >2sigma(I)
_cod_data_source_file om400309j_si_003.cif
_cod_data_source_block 1
_cod_depositor_comments
;
The following automatic conversions were performed:

'_symmetry_cell_setting' value 'Monoclinic' changed to 'monoclinic'
according to /home/saulius/struct/CIF-dictionaries/cif_core.dic
dictionary named 'cif_core.dic' version 2.4.2 from
2011-04-26.

'_exptl_absorpt_correction_type' value 'MULTI-SCAN'
changed to 'multi-scan' according to
/home/saulius/struct/CIF-dictionaries/cif_core.dic dictionary named
'cif_core.dic' version 2.4.2 from
2011-04-26.

'_refine_ls_hydrogen_treatment' value 'CONSTR' changed
to 'constr' according to
/home/saulius/struct/CIF-dictionaries/cif_core.dic dictionary named
'cif_core.dic' version 2.4.2 from 2011-04-26.

Automatic conversion script
Id: cif_fix_values 1891 2012-01-12 08:04:46Z andrius 
;
_cod_original_cell_volume 2599.4(9)
_cod_original_sg_symbol_H-M P2(1)/n
_cod_database_code 4080969

loop_
_symmetry_equiv_pos_as_xyz
'x, y, z'
'-x+1/2, y+1/2, -z+1/2'
'-x, -y, -z'
'x-1/2, -y-1/2, z-1/2'

loop_
_atom_site_label
_atom_site_type_symbol
_atom_site_fract_x
_atom_site_fract_y
_atom_site_fract_z
_atom_site_U_iso_or_equiv
_atom_site_adp_type
_atom_site_occupancy
_atom_site_symmetry_multiplicity
_atom_site_calc_flag
_atom_site_refinement_flags
Se1 Se 0.35760(4) 0.05611(2) 0.87290(4) 0.02241(14) Uani 1 1 d .
Se2 Se 0.35696(5) 0.18511(2) 0.73169(4) 0.02278(15) Uani 1 1 d .
Fe1 Fe 0.23884(7) 0.15196(3) 0.84358(7) 0.02406(19) Uani 1 1 d .
Fe2 Fe 0.49330(6) 0.14806(3) 0.93712(6) 0.01894(17) Uani 1 1 d .
P1 P 0.69072(11) 0.13168(5) 0.93869(11) 0.0182(3) Uani 1 1 d .
O1 O -0.0250(4) 0.1180(2) 0.6410(4) 0.0527(12) Uani 1 1 d .
O2 O 0.1903(4) 0.11572(17) 1.0535(4) 0.0401(9) Uani 1 1 d .
O3 O 0.2055(4) 0.28535(18) 0.8746(5) 0.0552(12) Uani 1 1 d .
O4 O 0.5472(3) 0.10687(16) 1.1868(3) 0.0345(9) Uani 1 1 d .
O5 O 0.5441(4) 0.27770(16) 1.0142(3) 0.0370(9) Uani 1 1 d .
O6 O 0.2381(3) 0.07006(15) 0.6052(3) 0.0290(8) Uani 1 1 d .
C1 C 0.0777(5) 0.1315(3) 0.7181(5) 0.0351(13) Uani 1 1 d .
C2 C 0.2098(5) 0.1303(2) 0.9713(5) 0.0295(11) Uani 1 1 d .
C3 C 0.2183(5) 0.2331(3) 0.8632(6) 0.0379(14) Uani 1 1 d .
C4 C 0.5296(5) 0.1227(2) 1.0883(5) 0.0258(11) Uani 1 1 d .
C5 C 0.5253(5) 0.2264(2) 0.9842(5) 0.0253(11) Uani 1 1 d .
C6 C 0.3069(5) 0.0270(2) 0.7001(5) 0.0296(12) Uani 1 1 d .
H6A H 0.3875 0.0148 0.6952 0.036 Uiso 1 1 calc R
H6B H 0.2518 -0.0098 0.6845 0.036 Uiso 1 1 calc R
C7 C 0.3223(5) 0.1193(2) 0.6036(4) 0.0298(12) Uani 1 1 d .
H7A H 0.2817 0.1385 0.5220 0.036 Uiso 1 1 calc R
H7B H 0.4070 0.1018 0.6162 0.036 Uiso 1 1 calc R
C8 C 0.6851(4) 0.0828(2) 0.8120(4) 0.0217(10) Uani 1 1 d .
C9 C 0.6499(5) 0.0197(2) 0.8090(4) 0.0246(11) Uani 1 1 d .
H9 H 0.6340 0.0032 0.8723 0.030 Uiso 1 1 calc R
C10 C 0.6391(5) -0.0178(2) 0.7109(5) 0.0293(12) Uani 1 1 d .
H10 H 0.6194 -0.0598 0.7108 0.035 Uiso 1 1 calc R
C11 C 0.6574(4) 0.0065(2) 0.6135(4) 0.0293(12) Uani 1 1 d .
H11 H 0.6471 -0.0187 0.5471 0.035 Uiso 1 1 calc R
C12 C 0.6909(4) 0.0684(2) 0.6157(4) 0.0256(11) Uani 1 1 d .
H12 H 0.7037 0.0848 0.5506 0.031 Uiso 1 1 calc R
C13 C 0.7055(4) 0.1059(2) 0.7137(4) 0.0234(10) Uani 1 1 d .
H13 H 0.7295 0.1473 0.7144 0.028 Uiso 1 1 calc R
C14 C 0.7785(5) 0.2012(2) 0.9250(4) 0.0203(10) Uani 1 1 d .
C15 C 0.9164(5) 0.2072(2) 0.9921(5) 0.0248(11) Uani 1 1 d .
H15 H 0.9653 0.1769 1.0496 0.030 Uiso 1 1 calc R
C16 C 0.9813(5) 0.2579(2) 0.9741(5) 0.0297(12) Uani 1 1 d .
H16 H 1.0734 0.2614 1.0204 0.036 Uiso 1 1 calc R
C17 C 0.9114(5) 0.3033(2) 0.8886(5) 0.0297(12) Uani 1 1 d .
H17 H 0.9562 0.3365 0.8751 0.036 Uiso 1 1 calc R
C18 C 0.7737(5) 0.2990(2) 0.8230(5) 0.0322(12) Uani 1 1 d .
H18 H 0.7256 0.3300 0.7667 0.039 Uiso 1 1 calc R
C19 C 0.7074(5) 0.2486(2) 0.8411(5) 0.0246(11) Uani 1 1 d .
H19 H 0.6150 0.2461 0.7971 0.030 Uiso 1 1 calc R
C20 C 0.8193(4) 0.09565(19) 1.0804(4) 0.0201(10) Uani 1 1 d .
C21 C 0.8978(4) 0.0448(2) 1.0802(4) 0.0239(11) Uani 1 1 d .
H21 H 0.8855 0.0272 1.0053 0.029 Uiso 1 1 calc R
C22 C 0.9932(5) 0.0209(2) 1.1914(5) 0.0285(11) Uani 1 1 d .
H22 H 1.0433 -0.0133 1.1906 0.034 Uiso 1 1 calc R
C23 C 1.0153(5) 0.0473(2) 1.3044(5) 0.0294(12) Uani 1 1 d .
H23 H 1.0799 0.0310 1.3787 0.035 Uiso 1 1 calc R
C24 C 0.9401(5) 0.0980(2) 1.3049(5) 0.0294(12) Uani 1 1 d .
H24 H 0.9545 0.1161 1.3799 0.035 Uiso 1 1 calc R
C25 C 0.8429(5) 0.1220(2) 1.1934(5) 0.0252(11) Uani 1 1 d .
H25 H 0.7931 0.1562 1.1948 0.030 Uiso 1 1 calc R

loop_
_atom_site_aniso_label
_atom_site_aniso_U_11
_atom_site_aniso_U_22
_atom_site_aniso_U_33
_atom_site_aniso_U_23
_atom_site_aniso_U_13
_atom_site_aniso_U_12
Se1 0.0197(3) 0.0242(3) 0.0222(3) 0.00192(19) 0.0085(2) -0.0006(2)
Se2 0.0194(3) 0.0277(3) 0.0199(3) 0.00462(19) 0.0077(2) -0.0002(2)
Fe1 0.0182(4) 0.0302(4) 0.0252(4) 0.0076(3) 0.0110(3) 0.0039(3)
Fe2 0.0167(4) 0.0218(4) 0.0177(3) 0.0006(3) 0.0071(3) 0.0011(3)
P1 0.0175(6) 0.0206(6) 0.0166(6) 0.0001(5) 0.0077(5) 0.0005(5)
O1 0.022(2) 0.077(3) 0.047(3) 0.023(2) 0.005(2) -0.011(2)
O2 0.045(2) 0.045(2) 0.038(2) 0.0128(18) 0.026(2) 0.0139(19)
O3 0.060(3) 0.033(2) 0.096(4) 0.016(2) 0.055(3) 0.014(2)
O4 0.034(2) 0.044(2) 0.027(2) 0.0037(17) 0.0158(17) -0.0009(18)
O5 0.041(2) 0.026(2) 0.038(2) -0.0076(16) 0.0117(19) 0.0004(17)
O6 0.029(2) 0.0339(19) 0.0151(17) -0.0044(14) 0.0015(15) -0.0056(16)
C1 0.025(3) 0.048(3) 0.035(3) 0.014(3) 0.016(3) -0.005(3)
C2 0.025(3) 0.034(3) 0.032(3) 0.004(2) 0.015(2) 0.008(2)
C3 0.034(3) 0.038(3) 0.055(4) 0.019(3) 0.032(3) 0.012(3)
C4 0.023(3) 0.029(3) 0.028(3) -0.001(2) 0.014(2) -0.001(2)
C5 0.019(3) 0.028(3) 0.025(3) 0.004(2) 0.008(2) 0.009(2)
C6 0.029(3) 0.028(3) 0.028(3) -0.004(2) 0.009(2) -0.007(2)
C7 0.032(3) 0.041(3) 0.020(3) -0.003(2) 0.015(2) -0.005(2)
C8 0.011(2) 0.032(3) 0.019(2) -0.002(2) 0.0034(19) 0.007(2)
C9 0.021(3) 0.028(3) 0.023(3) 0.001(2) 0.008(2) 0.002(2)
C10 0.024(3) 0.032(3) 0.030(3) -0.010(2) 0.011(2) 0.002(2)
C11 0.014(3) 0.043(3) 0.021(3) -0.011(2) 0.001(2) 0.002(2)
C12 0.018(3) 0.046(3) 0.015(2) -0.001(2) 0.009(2) 0.001(2)
C13 0.020(3) 0.029(3) 0.022(2) 0.002(2) 0.009(2) 0.004(2)
C14 0.027(3) 0.017(2) 0.020(2) 0.0002(19) 0.013(2) 0.001(2)
C15 0.021(3) 0.030(3) 0.025(3) -0.003(2) 0.011(2) 0.005(2)
C16 0.024(3) 0.029(3) 0.038(3) -0.004(2) 0.016(2) -0.005(2)
C17 0.031(3) 0.027(3) 0.036(3) -0.007(2) 0.019(3) -0.007(2)
C18 0.041(3) 0.024(3) 0.035(3) 0.005(2) 0.021(3) 0.003(2)
C19 0.019(3) 0.028(3) 0.028(3) -0.002(2) 0.011(2) -0.003(2)
C20 0.019(2) 0.020(2) 0.021(2) -0.0032(19) 0.009(2) -0.006(2)
C21 0.022(3) 0.025(2) 0.022(3) -0.002(2) 0.008(2) -0.003(2)
C22 0.020(3) 0.032(3) 0.026(3) 0.005(2) 0.003(2) 0.005(2)
C23 0.019(3) 0.040(3) 0.021(3) 0.006(2) 0.002(2) -0.003(2)
C24 0.023(3) 0.041(3) 0.020(3) -0.003(2) 0.006(2) -0.004(2)
C25 0.021(3) 0.024(3) 0.029(3) -0.004(2) 0.010(2) -0.001(2)

loop_
_atom_type_symbol
_atom_type_description
_atom_type_scat_dispersion_real
_atom_type_scat_dispersion_imag
_atom_type_scat_source
C C 0.0033 0.0016 'International Tables Vol C Tables 4.2.6.8 and 6.1.1.4'
H H 0.0000 0.0000 'International Tables Vol C Tables 4.2.6.8 and 6.1.1.4'
O O 0.0106 0.0060 'International Tables Vol C Tables 4.2.6.8 and 6.1.1.4'
P P 0.1023 0.0942 'International Tables Vol C Tables 4.2.6.8 and 6.1.1.4'
Fe Fe 0.3463 0.8444 'International Tables Vol C Tables 4.2.6.8 and 6.1.1.4'
Se Se -0.0929 2.2259 'International Tables Vol C Tables 4.2.6.8 and 6.1.1.4'

loop_
_geom_angle_atom_site_label_1
_geom_angle_atom_site_label_2
_geom_angle_atom_site_label_3
_geom_angle
C6 Se1 Fe1 103.85(15)
C6 Se1 Fe2 115.77(14)
Fe1 Se1 Fe2 64.45(3)
C7 Se2 Fe2 112.01(15)
C7 Se2 Fe1 105.12(14)
Fe2 Se2 Fe1 64.78(3)
C2 Fe1 C3 93.3(2)
C2 Fe1 C1 98.8(2)
C3 Fe1 C1 101.9(3)
C2 Fe1 Se2 159.28(17)
C3 Fe1 Se2 85.47(16)
C1 Fe1 Se2 101.66(16)
C2 Fe1 Se1 87.39(16)
C3 Fe1 Se1 156.46(19)
C1 Fe1 Se1 101.22(18)
Se2 Fe1 Se1 85.71(3)
C2 Fe1 Fe2 102.51(16)
C3 Fe1 Fe2 99.14(18)
C1 Fe1 Fe2 148.92(18)
Se2 Fe1 Fe2 57.50(3)
Se1 Fe1 Fe2 57.93(2)
C5 Fe2 C4 92.6(2)
C5 Fe2 P1 95.19(16)
C4 Fe2 P1 100.22(16)
C5 Fe2 Se2 87.50(16)
C4 Fe2 Se2 156.38(16)
P1 Fe2 Se2 103.30(5)
C5 Fe2 Se1 153.96(16)
C4 Fe2 Se1 83.94(16)
P1 Fe2 Se1 110.83(4)
Se2 Fe2 Se1 85.67(3)
C5 Fe2 Fe1 97.78(15)
C4 Fe2 Fe1 98.95(16)
P1 Fe2 Fe1 156.27(5)
Se2 Fe2 Fe1 57.73(4)
Se1 Fe2 Fe1 57.63(3)
C8 P1 C20 104.4(2)
C8 P1 C14 102.1(2)
C20 P1 C14 101.4(2)
C8 P1 Fe2 115.03(15)
C20 P1 Fe2 115.70(15)
C14 P1 Fe2 116.18(15)
C6 O6 C7 112.2(4)
O1 C1 Fe1 178.3(5)
O2 C2 Fe1 179.4(5)
O3 C3 Fe1 179.2(5)
O4 C4 Fe2 176.5(4)
O5 C5 Fe2 178.9(4)
O6 C6 Se1 115.9(3)
O6 C6 H6A 108.3
Se1 C6 H6A 108.3
O6 C6 H6B 108.3
Se1 C6 H6B 108.3
H6A C6 H6B 107.4
O6 C7 Se2 114.5(3)
O6 C7 H7A 108.6
Se2 C7 H7A 108.6
O6 C7 H7B 108.6
Se2 C7 H7B 108.6
H7A C7 H7B 107.6
C13 C8 C9 118.2(4)
C13 C8 P1 123.1(4)
C9 C8 P1 118.6(3)
C10 C9 C8 119.8(5)
C10 C9 H9 120.1
C8 C9 H9 120.1
C11 C10 C9 120.9(5)
C11 C10 H10 119.5
C9 C10 H10 119.5
C12 C11 C10 119.5(4)
C12 C11 H11 120.2
C10 C11 H11 120.2
C13 C12 C11 120.4(5)
C13 C12 H12 119.8
C11 C12 H12 119.8
C12 C13 C8 121.2(4)
C12 C13 H13 119.4
C8 C13 H13 119.4
C15 C14 C19 118.2(4)
C15 C14 P1 121.7(3)
C19 C14 P1 120.1(4)
C16 C15 C14 120.7(5)
C16 C15 H15 119.6
C14 C15 H15 119.6
C17 C16 C15 120.9(5)
C17 C16 H16 119.6
C15 C16 H16 119.6
C16 C17 C18 119.4(5)
C16 C17 H17 120.3
C18 C17 H17 120.3
C17 C18 C19 120.1(5)
C17 C18 H18 119.9
C19 C18 H18 119.9
C18 C19 C14 120.7(4)
C18 C19 H19 119.7
C14 C19 H19 119.7
C25 C20 C21 118.6(4)
C25 C20 P1 117.6(3)
C21 C20 P1 123.8(3)
C22 C21 C20 119.9(5)
C22 C21 H21 120.0
C20 C21 H21 120.0
C21 C22 C23 121.0(5)
C21 C22 H22 119.5
C23 C22 H22 119.5
C24 C23 C22 119.2(4)
C24 C23 H23 120.4
C22 C23 H23 120.4
C23 C24 C25 120.2(5)
C23 C24 H24 119.9
C25 C24 H24 119.9
C20 C25 C24 121.0(4)
C20 C25 H25 119.5
C24 C25 H25 119.5

loop_
_geom_bond_atom_site_label_1
_geom_bond_atom_site_label_2
_geom_bond_distance
Se1 C6 1.996(5)
Se1 Fe1 2.3938(9)
Se1 Fe2 2.4018(9)
Se2 C7 1.999(5)
Se2 Fe2 2.3839(11)
Se2 Fe1 2.3900(9)
Fe1 C2 1.774(5)
Fe1 C3 1.790(6)
Fe1 C1 1.812(6)
Fe1 Fe2 2.5572(12)
Fe2 C5 1.763(5)
Fe2 C4 1.765(5)
Fe2 P1 2.2382(14)
P1 C8 1.832(5)
P1 C20 1.837(5)
P1 C14 1.839(5)
O1 C1 1.145(6)
O2 C2 1.152(6)
O3 C3 1.149(6)
O4 C4 1.162(6)
O5 C5 1.150(6)
O6 C6 1.401(6)
O6 C7 1.426(6)
C6 H6A 0.9700
C6 H6B 0.9700
C7 H7A 0.9700
C7 H7B 0.9700
C8 C13 1.398(6)
C8 C9 1.409(6)
C9 C10 1.391(7)
C9 H9 0.9300
C10 C11 1.382(7)
C10 H10 0.9300
C11 C12 1.381(7)
C11 H11 0.9300
C12 C13 1.377(6)
C12 H12 0.9300
C13 H13 0.9300
C14 C15 1.392(7)
C14 C19 1.403(6)
C15 C16 1.381(7)
C15 H15 0.9300
C16 C17 1.379(7)
C16 H16 0.9300
C17 C18 1.386(7)
C17 H17 0.9300
C18 C19 1.389(7)
C18 H18 0.9300
C19 H19 0.9300
C20 C25 1.385(6)
C20 C21 1.407(6)
C21 C22 1.382(7)
C21 H21 0.9300
C22 C23 1.390(7)
C22 H22 0.9300
C23 C24 1.381(7)
C23 H23 0.9300
C24 C25 1.392(7)
C24 H24 0.9300
C25 H25 0.9300

loop_
_geom_torsion_atom_site_label_1
_geom_torsion_atom_site_label_2
_geom_torsion_atom_site_label_3
_geom_torsion_atom_site_label_4
_geom_torsion
C7 Se2 Fe1 C2 124.2(5)
Fe2 Se2 Fe1 C2 16.6(5)
C7 Se2 Fe1 C3 -148.6(3)
Fe2 Se2 Fe1 C3 103.9(2)
C7 Se2 Fe1 C1 -47.3(2)
Fe2 Se2 Fe1 C1 -154.88(19)
C7 Se2 Fe1 Se1 53.28(16)
Fe2 Se2 Fe1 Se1 -54.29(2)
C7 Se2 Fe1 Fe2 107.57(16)
C6 Se1 Fe1 C2 141.2(2)
Fe2 Se1 Fe1 C2 -106.52(17)
C6 Se1 Fe1 C3 -126.6(5)
Fe2 Se1 Fe1 C3 -14.4(4)
C6 Se1 Fe1 C1 42.7(2)
Fe2 Se1 Fe1 C1 154.97(17)
C6 Se1 Fe1 Se2 -58.32(15)
Fe2 Se1 Fe1 Se2 53.92(3)
C6 Se1 Fe1 Fe2 -112.24(15)
C7 Se2 Fe2 C5 162.3(2)
Fe1 Se2 Fe2 C5 -100.82(16)
C7 Se2 Fe2 C4 -107.0(4)
Fe1 Se2 Fe2 C4 -10.0(4)
C7 Se2 Fe2 P1 67.50(16)
Fe1 Se2 Fe2 P1 164.43(4)
C7 Se2 Fe2 Se1 -42.89(15)
Fe1 Se2 Fe2 Se1 54.03(3)
C7 Se2 Fe2 Fe1 -96.93(15)
C6 Se1 Fe2 C5 114.8(4)
Fe1 Se1 Fe2 C5 21.1(4)
C6 Se1 Fe2 C4 -161.7(2)
Fe1 Se1 Fe2 C4 104.63(16)
C6 Se1 Fe2 P1 -63.06(17)
Fe1 Se1 Fe2 P1 -156.72(5)
C6 Se1 Fe2 Se2 39.53(17)
Fe1 Se1 Fe2 Se2 -54.12(3)
C6 Se1 Fe2 Fe1 93.65(17)
C2 Fe1 Fe2 C5 -92.0(2)
C3 Fe1 Fe2 C5 3.4(2)
C1 Fe1 Fe2 C5 135.7(4)
Se2 Fe1 Fe2 C5 82.05(16)
Se1 Fe1 Fe2 C5 -170.82(16)
C2 Fe1 Fe2 C4 1.9(2)
C3 Fe1 Fe2 C4 97.3(2)
C1 Fe1 Fe2 C4 -130.4(4)
Se2 Fe1 Fe2 C4 175.94(16)
Se1 Fe1 Fe2 C4 -76.92(16)
C2 Fe1 Fe2 P1 145.5(2)
C3 Fe1 Fe2 P1 -119.1(2)
C1 Fe1 Fe2 P1 13.2(3)
Se2 Fe1 Fe2 P1 -40.48(11)
Se1 Fe1 Fe2 P1 66.66(11)
C2 Fe1 Fe2 Se2 -174.05(17)
C3 Fe1 Fe2 Se2 -78.62(19)
C1 Fe1 Fe2 Se2 53.6(3)
Se1 Fe1 Fe2 Se2 107.14(3)
C2 Fe1 Fe2 Se1 78.81(17)
C3 Fe1 Fe2 Se1 174.24(19)
C1 Fe1 Fe2 Se1 -53.5(3)
Se2 Fe1 Fe2 Se1 -107.14(3)
C5 Fe2 P1 C8 -141.3(2)
C4 Fe2 P1 C8 125.1(2)
Se2 Fe2 P1 C8 -52.66(18)
Se1 Fe2 P1 C8 37.74(18)
Fe1 Fe2 P1 C8 -18.3(2)
C5 Fe2 P1 C20 96.7(2)
C4 Fe2 P1 C20 3.1(2)
Se2 Fe2 P1 C20 -174.65(15)
Se1 Fe2 P1 C20 -84.26(16)
Fe1 Fe2 P1 C20 -140.32(17)
C5 Fe2 P1 C14 -22.1(2)
C4 Fe2 P1 C14 -115.7(2)
Se2 Fe2 P1 C14 66.52(17)
Se1 Fe2 P1 C14 156.92(17)
Fe1 Fe2 P1 C14 100.86(19)
C2 Fe1 C1 O1 -8(20)
C3 Fe1 C1 O1 -103(20)
Se2 Fe1 C1 O1 169(100)
Se1 Fe1 C1 O1 81(20)
Fe2 Fe1 C1 O1 125(19)
C3 Fe1 C2 O2 138(50)
C1 Fe1 C2 O2 35(50)
Se2 Fe1 C2 O2 -136(50)
Se1 Fe1 C2 O2 -66(50)
Fe2 Fe1 C2 O2 -122(50)
C2 Fe1 C3 O3 177(100)
C1 Fe1 C3 O3 -83(46)
Se2 Fe1 C3 O3 18(46)
Se1 Fe1 C3 O3 86(46)
Fe2 Fe1 C3 O3 74(46)
C5 Fe2 C4 O4 80(7)
P1 Fe2 C4 O4 176(100)
Se2 Fe2 C4 O4 -10(8)
Se1 Fe2 C4 O4 -74(7)
Fe1 Fe2 C4 O4 -18(7)
C4 Fe2 C5 O5 -97(24)
P1 Fe2 C5 O5 163(24)
Se2 Fe2 C5 O5 60(24)
Se1 Fe2 C5 O5 -15(24)
Fe1 Fe2 C5 O5 3(24)
C7 O6 C6 Se1 71.7(4)
Fe1 Se1 C6 O6 10.6(4)
Fe2 Se1 C6 O6 -57.5(4)
C6 O6 C7 Se2 -78.9(4)
Fe2 Se2 C7 O6 69.2(4)
Fe1 Se2 C7 O6 0.8(4)
C20 P1 C8 C13 -122.9(4)
C14 P1 C8 C13 -17.6(4)
Fe2 P1 C8 C13 109.2(4)
C20 P1 C8 C9 61.3(4)
C14 P1 C8 C9 166.7(3)
Fe2 P1 C8 C9 -66.6(4)
C13 C8 C9 C10 1.2(6)
P1 C8 C9 C10 177.2(4)
C8 C9 C10 C11 -2.5(7)
C9 C10 C11 C12 2.1(7)
C10 C11 C12 C13 -0.3(7)
C11 C12 C13 C8 -1.0(7)
C9 C8 C13 C12 0.5(6)
P1 C8 C13 C12 -175.3(3)
C8 P1 C14 C15 -92.6(4)
C20 P1 C14 C15 15.1(4)
Fe2 P1 C14 C15 141.4(3)
C8 P1 C14 C19 84.4(4)
C20 P1 C14 C19 -167.9(4)
Fe2 P1 C14 C19 -41.6(4)
C19 C14 C15 C16 -1.5(7)
P1 C14 C15 C16 175.6(4)
C14 C15 C16 C17 -0.6(7)
C15 C16 C17 C18 2.2(8)
C16 C17 C18 C19 -1.6(7)
C17 C18 C19 C14 -0.5(7)
C15 C14 C19 C18 2.0(7)
P1 C14 C19 C18 -175.1(4)
C8 P1 C20 C25 -178.0(4)
C14 P1 C20 C25 76.2(4)
Fe2 P1 C20 C25 -50.5(4)
C8 P1 C20 C21 4.6(4)
C14 P1 C20 C21 -101.3(4)
Fe2 P1 C20 C21 132.0(3)
C25 C20 C21 C22 2.0(7)
P1 C20 C21 C22 179.4(4)
C20 C21 C22 C23 -1.4(7)
C21 C22 C23 C24 0.2(7)
C22 C23 C24 C25 0.4(7)
C21 C20 C25 C24 -1.4(7)
P1 C20 C25 C24 -179.0(4)
C23 C24 C25 C20 0.2(7)
